data_4066798
loop_
_publ_author_name
'Adams, Richard D.'
'Trufan, Eszter'

_publ_section_title
;
 Iridium&#x2212;Germanium and &#x2212;Tin Carbonyl Complexes
;
_journal_issue 19
_journal_name_full Organometallics
_journal_page_first 4346
_journal_paper_doi 10.1021/om1006424
_journal_volume 29
_journal_year 2010
_chemical_formula_sum 'C28 H27 Ir O2 Sn'
_chemical_formula_weight 706.39
_chemical_name_systematic
; 
 ? 
;
_space_group_IT_number 14
_symmetry_cell_setting monoclinic
_symmetry_space_group_name_Hall '-P 2yn'
_symmetry_space_group_name_H-M 'P 1 21/n 1'
_atom_sites_solution_hydrogens geom
_atom_sites_solution_primary direct
_atom_sites_solution_secondary difmap
_audit_creation_method SHELXL-97
_cell_angle_alpha 90.00
_cell_angle_beta 94.597(2)
_cell_angle_gamma 90.00
_cell_formula_units_Z 4
_cell_length_a 9.3637(7)
_cell_length_b 15.9094(12)
_cell_length_c 16.8632(13)
_cell_measurement_reflns_used 3646
_cell_measurement_temperature 294(2)
_cell_measurement_theta_max 22.88
_cell_measurement_theta_min 2.41
_cell_volume 2504.0(3)
_computing_cell_refinement 'SAINT+  V6.45 (Bruker, 2003)'
_computing_data_collection 'SMART V5.632 (Bruker, 2005)'
_computing_data_reduction 'SAINT+  V6.45'
_computing_molecular_graphics 'SHELXTL V6.1 (Sheldrick, 2000)'
_computing_publication_material 'SHELXTL V6.1'
_computing_structure_refinement 'SHELXL-97 (Sheldrick, 1997)'
_computing_structure_solution 'SHELXS-97 (Sheldrick, 1990)'
_diffrn_ambient_temperature 294(2)
_diffrn_measured_fraction_theta_full 0.996
_diffrn_measured_fraction_theta_max 0.996
_diffrn_measurement_device_type 'Bruker SMART APEX CCD diffractometer'
_diffrn_measurement_method 'omega scans'
_diffrn_radiation_monochromator graphite
_diffrn_radiation_source 'fine-focus sealed tube'
_diffrn_radiation_type MoK\a
_diffrn_radiation_wavelength 0.71073
_diffrn_reflns_av_R_equivalents 0.0565
_diffrn_reflns_av_sigmaI/netI 0.0505
_diffrn_reflns_limit_h_max 11
_diffrn_reflns_limit_h_min -12
_diffrn_reflns_limit_k_max 21
_diffrn_reflns_limit_k_min -21
_diffrn_reflns_limit_l_max 22
_diffrn_reflns_limit_l_min -22
_diffrn_reflns_number 25910
_diffrn_reflns_theta_full 28.32
_diffrn_reflns_theta_max 28.32
_diffrn_reflns_theta_min 1.76
_diffrn_standards_decay_% <1
_exptl_absorpt_coefficient_mu 6.328
_exptl_absorpt_correction_T_max 1.000
_exptl_absorpt_correction_T_min 0.630
_exptl_absorpt_correction_type multi-scan
_exptl_absorpt_process_details '(SADABS, Bruker, 1997)'
_exptl_crystal_colour paleyellow
_exptl_crystal_density_diffrn 1.874
_exptl_crystal_density_method 'not measured'
_exptl_crystal_description bar
_exptl_crystal_F_000 1352
_exptl_crystal_size_max 0.30
_exptl_crystal_size_mid 0.14
_exptl_crystal_size_min 0.07
_refine_diff_density_max 1.399
_refine_diff_density_min -0.492
_refine_diff_density_rms 0.124
_refine_ls_extinction_method none
_refine_ls_goodness_of_fit_ref 1.032
_refine_ls_hydrogen_treatment constr
_refine_ls_matrix_type full
_refine_ls_number_parameters 289
_refine_ls_number_reflns 6217
_refine_ls_number_restraints 0
_refine_ls_restrained_S_all 1.032
_refine_ls_R_factor_all 0.0812
_refine_ls_R_factor_gt 0.0443
_refine_ls_shift/su_max 0.001
_refine_ls_shift/su_mean 0.000
_refine_ls_structure_factor_coef Fsqd
_refine_ls_weighting_details 'calc w=1/[\s^2^(Fo^2^)+(0.0303P)^2^+0.0000P] where P=(Fo^2^+2Fc^2^)/3'
_refine_ls_weighting_scheme calc
_refine_ls_wR_factor_gt 0.0741
_refine_ls_wR_factor_ref 0.0846
_reflns_number_gt 4152
_reflns_number_total 6217
_reflns_threshold_expression >2sigma(I)
_cod_data_source_file om1006424_si_001.cif
_cod_data_source_block Ir(COD)(CO)2SnPh3
_cod_depositor_comments
;
The following automatic conversions were performed:

'_symmetry_cell_setting' value 'Monoclinic' changed to 'monoclinic'
according to /home/saulius/struct/CIF-dictionaries/cif_core.dic
dictionary named 'cif_core.dic' version 2.4.1 from
2010-06-29.

'_exptl_absorpt_correction_type' value 'Multi-scan'
changed to 'multi-scan' according to
/home/saulius/struct/CIF-dictionaries/cif_core.dic dictionary named
'cif_core.dic' version 2.4.1 from 2010-06-29.

Automatic conversion script
Id: cif_fix_values 1715 2011-07-08 13:25:40Z adriana 

The following automatic conversions were performed:

'_refine_ls_hydrogen_treatment' value 'constr.' was replaced with the
value 'constr' as specified in the replacement file
'src/cod-tools/trunk/data/replacement-values/replacement_values.lst'.

Automatic conversion script
Id: cif_fix_values 5376 2017-05-30 11:51:03Z andrius 
;
_cod_original_sg_symbol_H-M P2(1)/n
_cod_database_code 4066798

loop_
_symmetry_equiv_pos_as_xyz
'x, y, z'
'-x+1/2, y+1/2, -z+1/2'
'-x, -y, -z'
'x-1/2, -y-1/2, z-1/2'

loop_
_atom_site_label
_atom_site_type_symbol
_atom_site_fract_x
_atom_site_fract_y
_atom_site_fract_z
_atom_site_U_iso_or_equiv
_atom_site_adp_type
_atom_site_occupancy
_atom_site_symmetry_multiplicity
_atom_site_calc_flag
_atom_site_refinement_flags
Ir1 Ir 0.67676(3) 0.264126(16) 0.513286(14) 0.04954(9) Uani 1 1 d .
Sn1 Sn 0.47143(4) 0.22831(3) 0.60470(2) 0.04742(12) Uani 1 1 d .
O11 O 0.6519(6) 0.0823(3) 0.4610(4) 0.1014(19) Uani 1 1 d .
O12 O 0.8734(5) 0.2713(4) 0.6654(3) 0.106(2) Uani 1 1 d .
C11 C 0.6599(8) 0.1512(5) 0.4809(4) 0.071(2) Uani 1 1 d .
C12 C 0.8016(7) 0.2683(5) 0.6085(4) 0.0656(18) Uani 1 1 d .
C13 C 0.7869(8) 0.2820(4) 0.3951(5) 0.072(2) Uani 1 1 d .
H13 H 0.7927 0.2237 0.3928 0.087 Uiso 1 1 calc R
C14 C 0.8687(8) 0.3227(5) 0.4546(4) 0.069(2) Uani 1 1 d .
H14 H 0.9306 0.2901 0.4878 0.083 Uiso 1 1 calc R
C15 C 0.8661(8) 0.4157(5) 0.4705(5) 0.085(2) Uani 1 1 d .
H15A H 0.9183 0.4441 0.4309 0.102 Uiso 1 1 calc R
H15B H 0.9162 0.4264 0.5221 0.102 Uiso 1 1 calc R
C16 C 0.7164(8) 0.4541(4) 0.4694(4) 0.073(2) Uani 1 1 d .
H16A H 0.7206 0.5032 0.5036 0.088 Uiso 1 1 calc R
H16B H 0.6875 0.4728 0.4158 0.088 Uiso 1 1 calc R
C17 C 0.6041(7) 0.3951(4) 0.4961(4) 0.0591(17) Uani 1 1 d .
H17 H 0.5886 0.3932 0.5499 0.071 Uiso 1 1 calc R
C18 C 0.5212(7) 0.3424(4) 0.4429(4) 0.0654(19) Uani 1 1 d .
H18 H 0.4525 0.3087 0.4640 0.078 Uiso 1 1 calc R
C19 C 0.5355(8) 0.3365(5) 0.3545(4) 0.083(2) Uani 1 1 d .
H19A H 0.4960 0.3871 0.3291 0.100 Uiso 1 1 calc R
H19B H 0.4795 0.2892 0.3333 0.100 Uiso 1 1 calc R
C20 C 0.6891(9) 0.3260(5) 0.3338(4) 0.082(2) Uani 1 1 d .
H20A H 0.6886 0.2949 0.2843 0.099 Uiso 1 1 calc R
H20B H 0.7283 0.3813 0.3245 0.099 Uiso 1 1 calc R
C21 C 0.5502(6) 0.1406(4) 0.6948(3) 0.0499(15) Uani 1 1 d .
C22 C 0.5827(6) 0.1644(4) 0.7728(4) 0.0588(17) Uani 1 1 d .
H22 H 0.5601 0.2186 0.7883 0.071 Uiso 1 1 calc R
C23 C 0.6476(7) 0.1103(5) 0.8284(4) 0.073(2) Uani 1 1 d .
H23 H 0.6695 0.1286 0.8803 0.087 Uiso 1 1 calc R
C24 C 0.6800(8) 0.0302(6) 0.8078(5) 0.083(2) Uani 1 1 d .
H24 H 0.7244 -0.0062 0.8453 0.100 Uiso 1 1 calc R
C25 C 0.6465(8) 0.0039(5) 0.7315(5) 0.084(2) Uani 1 1 d .
H25 H 0.6663 -0.0511 0.7171 0.100 Uiso 1 1 calc R
C26 C 0.5836(7) 0.0586(4) 0.6759(4) 0.0667(19) Uani 1 1 d .
H26 H 0.5628 0.0399 0.6241 0.080 Uiso 1 1 calc R
C27 C 0.3871(6) 0.3335(4) 0.6672(3) 0.0466(14) Uani 1 1 d .
C28 C 0.4761(8) 0.3895(4) 0.7099(4) 0.0625(18) Uani 1 1 d .
H28 H 0.5747 0.3850 0.7078 0.075 Uiso 1 1 calc R
C29 C 0.4220(9) 0.4520(4) 0.7556(4) 0.072(2) Uani 1 1 d .
H29 H 0.4837 0.4891 0.7838 0.087 Uiso 1 1 calc R
C30 C 0.2776(10) 0.4590(5) 0.7591(4) 0.083(2) Uani 1 1 d .
H30 H 0.2405 0.5002 0.7908 0.099 Uiso 1 1 calc R
C31 C 0.1886(9) 0.4062(5) 0.7165(5) 0.085(2) Uani 1 1 d .
H31 H 0.0900 0.4114 0.7187 0.102 Uiso 1 1 calc R
C32 C 0.2424(7) 0.3445(4) 0.6696(4) 0.0694(19) Uani 1 1 d .
H32 H 0.1794 0.3098 0.6393 0.083 Uiso 1 1 calc R
C33 C 0.2859(6) 0.1721(4) 0.5430(3) 0.0503(15) Uani 1 1 d .
C34 C 0.1745(7) 0.1424(4) 0.5843(4) 0.0597(17) Uani 1 1 d .
H34 H 0.1825 0.1446 0.6396 0.072 Uiso 1 1 calc R
C35 C 0.0520(7) 0.1097(4) 0.5454(5) 0.0675(19) Uani 1 1 d .
H35 H -0.0221 0.0906 0.5742 0.081 Uiso 1 1 calc R
C36 C 0.0398(8) 0.1053(4) 0.4647(5) 0.068(2) Uani 1 1 d .
H36 H -0.0422 0.0825 0.4383 0.082 Uiso 1 1 calc R
C37 C 0.1470(8) 0.1342(5) 0.4226(4) 0.073(2) Uani 1 1 d .
H37 H 0.1373 0.1324 0.3673 0.087 Uiso 1 1 calc R
C38 C 0.2709(7) 0.1663(4) 0.4614(4) 0.0641(18) Uani 1 1 d .
H38 H 0.3451 0.1842 0.4319 0.077 Uiso 1 1 calc R

loop_
_atom_site_aniso_label
_atom_site_aniso_U_11
_atom_site_aniso_U_22
_atom_site_aniso_U_33
_atom_site_aniso_U_23
_atom_site_aniso_U_13
_atom_site_aniso_U_12
Ir1 0.04863(15) 0.05542(16) 0.04522(14) 0.00184(12) 0.00782(10) -0.00089(12)
Sn1 0.0448(2) 0.0577(3) 0.0397(2) -0.00023(19) 0.00271(17) -0.0022(2)
O11 0.121(5) 0.068(4) 0.121(5) -0.025(4) 0.043(4) -0.011(3)
O12 0.067(4) 0.170(6) 0.076(4) 0.002(4) -0.022(3) -0.019(4)
C11 0.067(5) 0.076(5) 0.071(5) 0.002(4) 0.019(4) -0.001(4)
C12 0.047(4) 0.086(5) 0.064(4) 0.008(4) 0.005(3) -0.008(4)
C13 0.092(6) 0.060(5) 0.071(5) 0.009(4) 0.044(4) -0.005(4)
C14 0.069(5) 0.070(5) 0.071(5) 0.015(4) 0.025(4) -0.004(4)
C15 0.083(6) 0.082(6) 0.093(6) 0.003(5) 0.026(5) -0.021(5)
C16 0.092(6) 0.062(5) 0.068(5) -0.002(4) 0.017(4) -0.002(4)
C17 0.065(4) 0.065(4) 0.048(4) 0.006(3) 0.016(3) 0.003(4)
C18 0.073(5) 0.066(5) 0.058(4) 0.018(4) 0.011(4) 0.001(4)
C19 0.099(6) 0.094(6) 0.055(5) 0.018(4) -0.004(4) 0.001(5)
C20 0.108(7) 0.088(6) 0.053(4) 0.006(4) 0.022(4) 0.002(5)
C21 0.044(4) 0.063(4) 0.043(3) 0.006(3) 0.004(3) -0.004(3)
C22 0.056(4) 0.069(5) 0.051(4) 0.002(3) 0.004(3) -0.001(3)
C23 0.067(5) 0.104(6) 0.045(4) 0.010(4) -0.007(3) 0.000(4)
C24 0.065(5) 0.103(7) 0.082(6) 0.025(5) 0.006(4) 0.024(5)
C25 0.085(6) 0.076(6) 0.091(6) 0.019(5) 0.019(5) 0.019(4)
C26 0.084(5) 0.062(5) 0.056(4) 0.000(4) 0.013(4) 0.002(4)
C27 0.049(4) 0.051(4) 0.039(3) 0.005(3) -0.001(3) 0.000(3)
C28 0.068(5) 0.068(5) 0.051(4) 0.003(3) 0.001(3) -0.001(4)
C29 0.101(6) 0.063(5) 0.051(4) -0.005(4) -0.005(4) 0.004(4)
C30 0.128(8) 0.059(5) 0.065(5) -0.005(4) 0.030(5) 0.016(5)
C31 0.077(6) 0.072(6) 0.111(7) -0.007(5) 0.032(5) 0.011(5)
C32 0.062(5) 0.067(5) 0.079(5) -0.003(4) 0.008(4) 0.000(4)
C33 0.051(4) 0.053(4) 0.046(4) -0.001(3) -0.004(3) 0.003(3)
C34 0.063(4) 0.063(4) 0.053(4) 0.003(3) 0.002(3) -0.011(3)
C35 0.062(5) 0.056(4) 0.085(6) 0.004(4) 0.008(4) -0.010(3)
C36 0.062(5) 0.053(4) 0.086(6) -0.009(4) -0.018(4) -0.001(3)
C37 0.073(5) 0.085(5) 0.058(4) -0.004(4) -0.010(4) -0.015(4)
C38 0.062(5) 0.073(5) 0.056(4) -0.005(4) -0.002(3) -0.007(4)

loop_
_atom_type_symbol
_atom_type_description
_atom_type_scat_dispersion_real
_atom_type_scat_dispersion_imag
_atom_type_scat_source
C C 0.0033 0.0016 'International Tables Vol C Tables 4.2.6.8 and 6.1.1.4'
O O 0.0106 0.0060 'International Tables Vol C Tables 4.2.6.8 and 6.1.1.4'
Sn Sn -0.6537 1.4246 'International Tables Vol C Tables 4.2.6.8 and 6.1.1.4'
Ir Ir -1.4442 7.9887 'International Tables Vol C Tables 4.2.6.8 and 6.1.1.4'
H H 0.0000 0.0000 'International Tables Vol C Tables 4.2.6.8 and 6.1.1.4'

loop_
_geom_angle_atom_site_label_1
_geom_angle_atom_site_label_2
_geom_angle_atom_site_label_3
_geom_angle
C11 Ir1 C12 108.0(3)
C11 Ir1 C18 110.4(3)
C12 Ir1 C18 140.4(3)
C11 Ir1 C17 147.9(3)
C12 Ir1 C17 103.8(3)
C18 Ir1 C17 37.5(2)
C11 Ir1 C14 108.1(3)
C12 Ir1 C14 84.3(3)
C18 Ir1 C14 92.6(3)
C17 Ir1 C14 78.8(2)
C11 Ir1 C13 84.3(3)
C12 Ir1 C13 115.5(3)
C18 Ir1 C13 77.8(3)
C17 Ir1 C13 85.7(2)
C14 Ir1 C13 34.4(2)
C11 Ir1 Sn1 85.1(2)
C12 Ir1 Sn1 86.65(19)
C18 Ir1 Sn1 87.41(17)
C17 Ir1 Sn1 92.84(16)
C14 Ir1 Sn1 165.82(19)
C13 Ir1 Sn1 157.5(2)
C33 Sn1 C21 106.9(2)
C33 Sn1 C27 104.2(2)
C21 Sn1 C27 106.0(2)
C33 Sn1 Ir1 114.13(16)
C21 Sn1 Ir1 109.29(15)
C27 Sn1 Ir1 115.61(15)
O11 C11 Ir1 178.9(7)
O12 C12 Ir1 178.8(7)
C14 C13 C20 123.9(7)
C14 C13 Ir1 72.1(4)
C20 C13 Ir1 111.0(5)
C13 C14 C15 125.3(7)
C13 C14 Ir1 73.5(4)
C15 C14 Ir1 107.2(4)
C14 C15 C16 114.8(6)
C17 C16 C15 114.1(6)
C18 C17 C16 122.8(6)
C18 C17 Ir1 70.8(4)
C16 C17 Ir1 114.4(4)
C17 C18 C19 125.1(6)
C17 C18 Ir1 71.7(4)
C19 C18 Ir1 113.1(5)
C18 C19 C20 113.3(6)
C13 C20 C19 115.5(6)
C22 C21 C26 116.1(6)
C22 C21 Sn1 122.2(5)
C26 C21 Sn1 121.4(5)
C23 C22 C21 122.0(7)
C24 C23 C22 120.4(7)
C23 C24 C25 119.3(7)
C24 C25 C26 120.1(8)
C25 C26 C21 122.1(7)
C32 C27 C28 117.2(6)
C32 C27 Sn1 121.0(5)
C28 C27 Sn1 121.7(5)
C29 C28 C27 121.6(7)
C30 C29 C28 119.6(7)
C31 C30 C29 119.9(7)
C30 C31 C32 120.6(8)
C27 C32 C31 121.0(7)
C38 C33 C34 117.5(6)
C38 C33 Sn1 121.7(5)
C34 C33 Sn1 120.8(5)
C35 C34 C33 121.4(6)
C36 C35 C34 119.9(7)
C37 C36 C35 120.0(7)
C36 C37 C38 120.4(7)
C33 C38 C37 120.8(6)

loop_
_geom_bond_atom_site_label_1
_geom_bond_atom_site_label_2
_geom_bond_distance
Ir1 C11 1.880(8)
Ir1 C12 1.910(7)
Ir1 C18 2.192(6)
Ir1 C17 2.204(6)
Ir1 C14 2.315(6)
Ir1 C13 2.333(6)
Ir1 Sn1 2.6216(5)
Sn1 C33 2.147(6)
Sn1 C21 2.149(6)
Sn1 C27 2.160(6)
O11 C11 1.148(8)
O12 C12 1.127(7)
C13 C14 1.375(9)
C13 C20 1.500(10)
C14 C15 1.504(10)
C15 C16 1.528(9)
C16 C17 1.506(8)
C17 C18 1.414(8)
C18 C19 1.510(9)
C19 C20 1.517(9)
C21 C22 1.378(8)
C21 C26 1.385(9)
C22 C23 1.378(8)
C23 C24 1.361(10)
C24 C25 1.365(10)
C25 C26 1.376(9)
C27 C32 1.371(8)
C27 C28 1.383(8)
C28 C29 1.378(9)
C29 C30 1.363(9)
C30 C31 1.350(10)
C31 C32 1.381(9)
C33 C38 1.376(8)
C33 C34 1.383(8)
C34 C35 1.377(8)
C35 C36 1.358(9)
C36 C37 1.356(9)
C37 C38 1.383(8)
